data_7701116
loop_
_publ_author_name
'Masegosa, Alberto'
'Palacios, Mar\'ia A'
'Ruiz, Eliseo'
'G\'omez-Coca, Silvia'
'Krzystek, J.'
'Moreno, Jos\'e M'
'Colacio, Enrique'

_publ_section_title
;
 Dinuclear Co<sup>II</sup>Y<sup>III</sup>vs. tetranuclear CoY complexes:
 the effect of increasing molecular size on magnetic anisotropy and
 relaxation dynamics.
;
_journal_issue 39
_journal_name_full 'Dalton transactions (Cambridge, England : 2003)'
_journal_page_first 14873
_journal_page_last 14884
_journal_paper_doi 10.1039/c9dt02969a
_journal_volume 48
_journal_year 2019
_chemical_formula_sum 'C54 H86 Co2 N8 O24 Y2'
_chemical_formula_weight 1526.98
_chemical_name_systematic 'Olex2 1.2 (compiled 2017.03.28 svn.r3405 for OlexSys, GUI svn.r5337)'
_space_group_crystal_system monoclinic
_space_group_IT_number 14
_space_group_name_Hall '-P 2yn'
_space_group_name_H-M_alt 'P 1 21/n 1'
_symmetry_space_group_name_Hall '-P 2yn'
_symmetry_space_group_name_H-M 'P 1 21/n 1'
_atom_sites_solution_hydrogens mixed
_atom_sites_solution_primary direct
_audit_creation_method SHELXL-2018/1
_audit_update_record
;
2019-09-03 deposited with the CCDC.    2019-09-09 downloaded from the CCDC.
;
_cell_angle_alpha 90
_cell_angle_beta 94.40(3)
_cell_angle_gamma 90
_cell_formula_units_Z 2
_cell_length_a 12.959(3)
_cell_length_b 12.394(3)
_cell_length_c 19.345(4)
_cell_measurement_reflns_used 9067
_cell_measurement_temperature 100(2)
_cell_measurement_theta_max 26.415
_cell_measurement_theta_min 2.558
_cell_volume 3097.9(12)
_computing_cell_refinement 'SAINT v8.37A (Bruker, 2015)'
_computing_data_collection 'CrysAlisPro, Agilent Technologies (2014)'
_computing_data_reduction 'SAINT v8.37A (Bruker, 2015)'
_computing_molecular_graphics 'Olex2 (Dolomanov et al., 2009)'
_computing_publication_material 'Olex2 (Dolomanov et al., 2009)'
_computing_structure_refinement 'SHELXL-2018/1 (Sheldrick, 2018)'
_computing_structure_solution 'ShelXS (Sheldrick, 2008)'
_diffrn_ambient_temperature 100.0
_diffrn_measured_fraction_theta_full 0.999
_diffrn_measured_fraction_theta_max 0.996
_diffrn_measurement_device_type 'four-circle diffractometer'
_diffrn_measurement_method '\w scans'
_diffrn_radiation_type MoK\a
_diffrn_radiation_wavelength 0.71073
_diffrn_reflns_av_R_equivalents 0.0394
_diffrn_reflns_av_unetI/netI 0.0197
_diffrn_reflns_Laue_measured_fraction_full 0.999
_diffrn_reflns_Laue_measured_fraction_max 0.996
_diffrn_reflns_limit_h_max 16
_diffrn_reflns_limit_h_min -16
_diffrn_reflns_limit_k_max 15
_diffrn_reflns_limit_k_min -15
_diffrn_reflns_limit_l_max 24
_diffrn_reflns_limit_l_min -23
_diffrn_reflns_number 60408
_diffrn_reflns_point_group_measured_fraction_full 0.999
_diffrn_reflns_point_group_measured_fraction_max 0.996
_diffrn_reflns_theta_full 25.242
_diffrn_reflns_theta_max 26.475
_diffrn_reflns_theta_min 2.277
_exptl_absorpt_coefficient_mu 2.468
_exptl_absorpt_correction_T_max 0.9449
_exptl_absorpt_correction_T_min 0.7630
_exptl_absorpt_correction_type multi-scan
_exptl_absorpt_process_details
;
SADABS-2014/5 (Bruker,2014/5) was used for absorption correction.
wR2(int) was 0.0536 before and 0.0290 after correction.
The Ratio of minimum to maximum transmission is 0.8075.
The \l/2 correction factor is 0.00150.
;
_exptl_crystal_colour pink
_exptl_crystal_density_diffrn 1.637
_exptl_crystal_description needle
_exptl_crystal_F_000 1580
_exptl_crystal_size_max 0.189
_exptl_crystal_size_mid 0.084
_exptl_crystal_size_min 0.054
_refine_diff_density_max 0.432
_refine_diff_density_min -0.866
_refine_diff_density_rms 0.083
_refine_ls_extinction_method none
_refine_ls_goodness_of_fit_ref 1.117
_refine_ls_hydrogen_treatment constr
_refine_ls_matrix_type full
_refine_ls_number_parameters 433
_refine_ls_number_reflns 6376
_refine_ls_number_restraints 3
_refine_ls_restrained_S_all 1.125
_refine_ls_R_factor_all 0.0413
_refine_ls_R_factor_gt 0.0305
_refine_ls_shift/su_max 0.001
_refine_ls_shift/su_mean 0.000
_refine_ls_structure_factor_coef Fsqd
_refine_ls_weighting_details 'w=1/[\s^2^(Fo^2^)+(0.0265P)^2^+4.8892P] where P=(Fo^2^+2Fc^2^)/3'
_refine_ls_weighting_scheme calc
_refine_ls_wR_factor_gt 0.0695
_refine_ls_wR_factor_ref 0.0749
_reflns_Friedel_coverage 0.000
_reflns_number_gt 5534
_reflns_number_total 6376
_reflns_threshold_expression 'I > 2\s(I)'
_cod_data_source_file c9dt02969a2.cif
_cod_data_source_block Complex_1
_cod_depositor_comments 'Adding full bibliography for 7701116.cif.'
_cod_original_cell_volume 3097.9(11)
_cod_database_code 7701116
_shelx_shelxl_version_number 2018/1
_shelx_space_group_comment
;
The symmetry employed for this shelxl refinement is uniquely defined
by the following loop, which should always be used as a source of
symmetry information in preference to the above space-group names.
They are only intended as comments.
;
_shelx_estimated_absorpt_t_min 0.653
_shelx_estimated_absorpt_t_max 0.878

loop_
_space_group_symop_operation_xyz
'x, y, z'
'-x+1/2, y+1/2, -z+1/2'
'-x, -y, -z'
'x-1/2, -y-1/2, z-1/2'

loop_
_atom_site_label
_atom_site_type_symbol
_atom_site_fract_x
_atom_site_fract_y
_atom_site_fract_z
_atom_site_U_iso_or_equiv
_atom_site_adp_type
_atom_site_occupancy
_atom_site_site_symmetry_order
_atom_site_calc_flag
_atom_site_refinement_flags_posn
_atom_site_refinement_flags_adp
_atom_site_refinement_flags_occupancy
_atom_site_disorder_assembly
_atom_site_disorder_group
Y1 Y 0.37814(2) 0.41430(2) 0.02602(2) 0.01344(7) Uani 1 1 d . . . . .
Co2 Co 0.26210(2) 0.63284(3) 0.10305(2) 0.01398(8) Uani 1 1 d . . . . .
O3 O 0.27046(13) 0.55862(13) 0.00605(9) 0.0161(4) Uani 1 1 d . . . . .
O4 O 0.28398(13) 0.42084(13) -0.09358(9) 0.0182(4) Uani 1 1 d . . . . .
O1 O 0.50571(13) 0.36466(13) 0.12009(9) 0.0171(4) Uani 1 1 d . . . . .
O2 O 0.33128(12) 0.47904(13) 0.13020(9) 0.0148(3) Uani 1 1 d . . . . .
O9 O 0.32973(13) 0.23847(15) 0.08738(10) 0.0215(4) Uani 1 1 d . . . . .
O6 O 0.40307(13) 0.70744(14) 0.09272(10) 0.0186(4) Uani 1 1 d . . . . .
N7 N 0.24084(16) 0.23214(17) 0.05511(11) 0.0185(4) Uani 1 1 d . . . . .
O11 O 0.18054(16) 0.15891(16) 0.06511(12) 0.0325(5) Uani 1 1 d . . . . .
O7 O 0.45711(13) 0.26995(13) -0.03245(9) 0.0176(4) Uani 1 1 d . . . . .
O10 O 0.21821(13) 0.30688(14) 0.01149(10) 0.0212(4) Uani 1 1 d . . . . .
O5 O 0.48500(13) 0.56706(13) 0.04629(9) 0.0165(4) Uani 1 1 d . . . . .
N2 N 0.09979(15) 0.58956(17) 0.11474(11) 0.0163(4) Uani 1 1 d . . . . .
C6 C 0.45386(19) 0.5162(2) 0.30583(14) 0.0187(5) Uani 1 1 d . . . . .
H6 H 0.440602 0.550370 0.347025 0.022 Uiso 1 1 calc R U . . .
C2 C 0.49271(18) 0.41580(19) 0.18332(13) 0.0165(5) Uani 1 1 d . . . . .
C25 C 0.22811(18) 0.5881(2) -0.05627(13) 0.0159(5) Uani 1 1 d . . . . .
N3 N 0.18328(16) 0.77665(17) 0.05142(12) 0.0196(5) Uani 1 1 d . . . . .
C20 C 0.13734(18) 0.6373(2) -0.19001(14) 0.0194(5) Uani 1 1 d . . . . .
C1 C 0.5647(2) 0.2658(2) 0.12460(14) 0.0205(5) Uani 1 1 d . . . . .
H1A H 0.636694 0.282364 0.134631 0.031 Uiso 1 1 calc R U . . .
H1B H 0.555613 0.227944 0.081281 0.031 Uiso 1 1 calc R U . . .
H1C H 0.541140 0.221468 0.160889 0.031 Uiso 1 1 calc R U . . .
N1 N 0.25401(15) 0.67017(16) 0.21274(11) 0.0162(4) Uani 1 1 d . . . . .
C22 C 0.18499(18) 0.5367(2) -0.17650(14) 0.0191(5) Uani 1 1 d . . . . .
H22 H 0.186214 0.485490 -0.211559 0.023 Uiso 1 1 calc R U . . .
C40 C 0.52581(18) 0.33004(19) -0.05884(13) 0.0161(5) Uani 1 1 d . . . . .
C23 C 0.22978(18) 0.51430(19) -0.11128(13) 0.0161(5) Uani 1 1 d . . . . .
C14 C 0.03993(19) 0.6459(2) 0.05742(14) 0.0203(5) Uani 1 1 d . . . . .
H14A H -0.033373 0.639696 0.063713 0.024 Uiso 1 1 calc R U . . .
H14B H 0.052698 0.611683 0.013810 0.024 Uiso 1 1 calc R U . . .
C7 C 0.38057(18) 0.52254(19) 0.24886(14) 0.0166(5) Uani 1 1 d . . . . .
C3 C 0.56412(18) 0.4084(2) 0.23982(14) 0.0190(5) Uani 1 1 d . . . . .
H3 H 0.624608 0.369017 0.236511 0.023 Uiso 1 1 calc R U . . .
C13 C 0.08239(19) 0.4717(2) 0.10587(14) 0.0194(5) Uani 1 1 d . . . . .
H13A H 0.010185 0.455991 0.108177 0.029 Uiso 1 1 calc R U . . .
H13B H 0.121891 0.433431 0.142055 0.029 Uiso 1 1 calc R U . . .
H13C H 0.103842 0.449429 0.061648 0.029 Uiso 1 1 calc R U . . .
C8 C 0.39936(18) 0.47387(19) 0.18605(13) 0.0143(5) Uani 1 1 d . . . . .
C18 C 0.18724(18) 0.6908(2) -0.07061(14) 0.0175(5) Uani 1 1 d . . . . .
C9 C 0.27544(18) 0.5719(2) 0.25640(14) 0.0174(5) Uani 1 1 d . . . . .
H9A H 0.222730 0.518217 0.244014 0.021 Uiso 1 1 calc R U . . .
H9B H 0.270146 0.590837 0.304650 0.021 Uiso 1 1 calc R U . . .
C21 C 0.0845(2) 0.6581(2) -0.26091(16) 0.0277(6) Uani 1 1 d . . . . .
H21A H 0.068301 0.733424 -0.265614 0.042 Uiso 1 1 calc R U . . .
H21B H 0.021866 0.616587 -0.266565 0.042 Uiso 1 1 calc R U . . .
H21C H 0.129690 0.637441 -0.295690 0.042 Uiso 1 1 calc R U . . .
C19 C 0.14085(18) 0.7125(2) -0.13712(14) 0.0195(5) Uani 1 1 d . . . . .
H19 H 0.111371 0.779983 -0.145931 0.023 Uiso 1 1 calc R U . . .
C17 C 0.2116(2) 0.7834(2) -0.02162(14) 0.0207(5) Uani 1 1 d . . . . .
H17A H 0.285674 0.795899 -0.020224 0.025 Uiso 1 1 calc R U . . .
H17B H 0.178265 0.847148 -0.042079 0.025 Uiso 1 1 calc R U . . .
C4 C 0.54596(19) 0.4599(2) 0.30201(15) 0.0211(5) Uani 1 1 d . . . . .
C11 C 0.14499(18) 0.7039(2) 0.21982(14) 0.0181(5) Uani 1 1 d . . . . .
H11A H 0.133772 0.774932 0.199596 0.022 Uiso 1 1 calc R U . . .
H11B H 0.132866 0.708452 0.268591 0.022 Uiso 1 1 calc R U . . .
C24 C 0.2843(3) 0.3390(2) -0.14586(16) 0.0316(7) Uani 1 1 d . . . . .
H24A H 0.214371 0.320274 -0.161077 0.047 Uiso 1 1 calc R U . . .
H24B H 0.319758 0.276265 -0.127069 0.047 Uiso 1 1 calc R U . . .
H24C H 0.319125 0.365586 -0.184479 0.047 Uiso 1 1 calc R U . . .
C5 C 0.6251(2) 0.4525(2) 0.36343(16) 0.0287(6) Uani 1 1 d . . . . .
H5A H 0.645580 0.378684 0.370485 0.043 Uiso 1 1 calc R U . . .
H5B H 0.595341 0.478990 0.404114 0.043 Uiso 1 1 calc R U . . .
H5C H 0.684480 0.495240 0.354717 0.043 Uiso 1 1 calc R U . . .
C15 C 0.06903(19) 0.7645(2) 0.05441(15) 0.0220(6) Uani 1 1 d . . . . .
H15A H 0.033605 0.797415 0.013745 0.026 Uiso 1 1 calc R U . . .
H15B H 0.047249 0.801251 0.095084 0.026 Uiso 1 1 calc R U . . .
C12 C 0.06866(19) 0.6245(2) 0.18407(14) 0.0186(5) Uani 1 1 d . . . . .
H12A H 0.063422 0.561505 0.213353 0.022 Uiso 1 1 calc R U . . .
H12B H 0.000846 0.657898 0.178394 0.022 Uiso 1 1 calc R U . . .
C10 C 0.3238(2) 0.7569(2) 0.24023(16) 0.0239(6) Uani 1 1 d . . . . .
H10A H 0.308667 0.773758 0.286829 0.036 Uiso 1 1 calc R U . . .
H10B H 0.313651 0.819998 0.211729 0.036 Uiso 1 1 calc R U . . .
H10C H 0.394295 0.733320 0.239999 0.036 Uiso 1 1 calc R U . . .
C16 C 0.2174(2) 0.8814(2) 0.08283(16) 0.0266(6) Uani 1 1 d . . . . .
H16A H 0.186195 0.939523 0.055835 0.040 Uiso 1 1 calc R U . . .
H16B H 0.291332 0.886932 0.083614 0.040 Uiso 1 1 calc R U . . .
H16C H 0.196560 0.885550 0.129331 0.040 Uiso 1 1 calc R U . . .
O1W O 0.42597(18) 0.03479(19) 0.15435(12) 0.0369(5) Uani 1 1 d G . . . .
H1WA H 0.466930 0.001230 0.129638 0.055 Uiso 1 1 d G U . . .
H1WB H 0.394459 0.083629 0.130190 0.055 Uiso 1 1 d G U . . .
C1M C 0.3845(9) 0.0304(17) -0.0546(7) 0.065(3) Uani 0.548(10) 1 d D . P A 1
H1MA H 0.364016 0.025955 -0.103262 0.097 Uiso 0.548(10) 1 calc R U P A 1
H1MB H 0.341992 0.082360 -0.033367 0.097 Uiso 0.548(10) 1 calc R U P A 1
H1MC H 0.376308 -0.038926 -0.033551 0.097 Uiso 0.548(10) 1 calc R U P A 1
O1M1 O 0.4862(6) 0.0615(4) -0.0454(4) 0.059(3) Uani 0.548(10) 1 d D . P A 1
H1M1 H 0.489392 0.127208 -0.040723 0.071 Uiso 0.548(10) 1 calc R U P A 1
O1M2 O 0.4241(5) 0.0656(4) -0.0801(3) 0.0287(16) Uani 0.452(10) 1 d D . P A 2
H1M2 H 0.430835 0.129954 -0.070951 0.034 Uiso 0.452(10) 1 calc R U P A 2
C1N C 0.3784(15) 0.016(2) -0.0284(8) 0.065(3) Uani 0.452(10) 1 d D . P A 2
H1NA H 0.304843 0.013805 -0.039162 0.097 Uiso 0.452(10) 1 calc R U P A 2
H1NB H 0.393627 0.054091 0.014234 0.097 Uiso 0.452(10) 1 calc R U P A 2
H1NC H 0.404190 -0.056893 -0.023452 0.097 Uiso 0.452(10) 1 calc R U P A 2

loop_
_atom_site_aniso_label
_atom_site_aniso_U_11
_atom_site_aniso_U_22
_atom_site_aniso_U_33
_atom_site_aniso_U_23
_atom_site_aniso_U_13
_atom_site_aniso_U_12
Y1 0.01105(11) 0.00734(11) 0.02287(13) 0.00043(9) 0.00748(9) 0.00038(8)
Co2 0.01078(15) 0.00837(15) 0.02376(18) -0.00077(13) 0.00754(12) 0.00007(12)
O3 0.0176(8) 0.0103(8) 0.0212(9) 0.0014(7) 0.0059(7) 0.0038(7)
O4 0.0210(9) 0.0108(8) 0.0232(9) -0.0015(7) 0.0051(7) 0.0041(7)
O1 0.0154(8) 0.0110(8) 0.0255(10) -0.0008(7) 0.0062(7) 0.0040(7)
O2 0.0117(8) 0.0116(8) 0.0216(9) -0.0005(7) 0.0051(7) 0.0002(6)
O9 0.0173(9) 0.0179(9) 0.0295(10) 0.0024(8) 0.0037(8) -0.0008(7)
O6 0.0152(8) 0.0118(8) 0.0305(10) -0.0060(7) 0.0116(7) -0.0015(7)
N7 0.0187(11) 0.0130(10) 0.0246(12) 0.0029(9) 0.0076(9) -0.0016(8)
O11 0.0294(11) 0.0230(10) 0.0455(13) 0.0091(9) 0.0060(9) -0.0145(9)
O7 0.0155(8) 0.0088(8) 0.0298(10) -0.0003(7) 0.0112(7) -0.0009(7)
O10 0.0179(9) 0.0149(9) 0.0313(10) 0.0054(8) 0.0046(8) -0.0013(7)
O5 0.0145(8) 0.0089(8) 0.0272(10) -0.0021(7) 0.0096(7) -0.0007(6)
N2 0.0105(9) 0.0145(10) 0.0248(11) -0.0009(9) 0.0068(8) 0.0003(8)
C6 0.0174(12) 0.0154(12) 0.0239(13) -0.0036(10) 0.0048(10) -0.0030(10)
C2 0.0139(11) 0.0112(11) 0.0251(13) -0.0005(10) 0.0074(10) -0.0014(9)
C25 0.0110(11) 0.0137(12) 0.0238(13) 0.0026(10) 0.0074(9) -0.0003(9)
N3 0.0191(11) 0.0111(10) 0.0297(12) -0.0004(9) 0.0089(9) 0.0024(8)
C20 0.0117(11) 0.0202(13) 0.0272(14) 0.0068(11) 0.0077(10) -0.0013(10)
C1 0.0194(12) 0.0130(12) 0.0299(15) 0.0024(11) 0.0079(11) 0.0067(10)
N1 0.0123(10) 0.0114(10) 0.0258(11) -0.0030(8) 0.0071(8) -0.0008(8)
C22 0.0129(11) 0.0168(12) 0.0286(14) 0.0009(11) 0.0080(10) -0.0019(10)
C40 0.0138(11) 0.0111(11) 0.0241(13) -0.0016(10) 0.0060(10) -0.0013(9)
C23 0.0116(11) 0.0108(11) 0.0267(14) 0.0021(10) 0.0075(10) 0.0001(9)
C14 0.0120(11) 0.0234(14) 0.0261(14) 0.0023(11) 0.0046(10) 0.0020(10)
C7 0.0126(11) 0.0116(11) 0.0262(14) 0.0005(10) 0.0047(10) -0.0009(9)
C3 0.0108(11) 0.0141(12) 0.0325(15) 0.0006(11) 0.0032(10) -0.0004(9)
C13 0.0147(12) 0.0157(12) 0.0285(14) -0.0018(11) 0.0062(10) -0.0030(10)
C8 0.0118(11) 0.0086(11) 0.0231(13) 0.0006(9) 0.0049(9) -0.0025(9)
C18 0.0128(11) 0.0134(12) 0.0274(14) 0.0037(10) 0.0083(10) 0.0012(9)
C9 0.0139(12) 0.0158(12) 0.0232(13) -0.0021(10) 0.0068(10) -0.0008(9)
C21 0.0197(13) 0.0260(15) 0.0374(17) 0.0101(13) 0.0029(12) 0.0012(11)
C19 0.0124(11) 0.0138(12) 0.0332(15) 0.0073(11) 0.0077(10) 0.0014(9)
C17 0.0232(13) 0.0106(11) 0.0295(14) 0.0044(10) 0.0093(11) 0.0027(10)
C4 0.0166(12) 0.0154(12) 0.0314(15) -0.0013(11) 0.0017(11) -0.0037(10)
C11 0.0144(11) 0.0153(12) 0.0257(14) -0.0044(10) 0.0081(10) 0.0028(10)
C24 0.0456(18) 0.0186(14) 0.0305(16) -0.0073(12) 0.0017(13) 0.0129(13)
C5 0.0206(13) 0.0259(15) 0.0386(17) -0.0081(13) -0.0050(12) 0.0016(12)
C15 0.0160(12) 0.0206(13) 0.0302(15) 0.0015(11) 0.0063(11) 0.0082(10)
C12 0.0124(11) 0.0188(12) 0.0254(14) -0.0015(11) 0.0070(10) 0.0009(10)
C10 0.0194(13) 0.0143(12) 0.0387(16) -0.0056(11) 0.0066(11) -0.0033(10)
C16 0.0334(15) 0.0103(12) 0.0376(16) -0.0025(11) 0.0125(13) 0.0002(11)
O1W 0.0377(13) 0.0342(13) 0.0396(13) 0.0001(10) 0.0090(10) 0.0066(10)
C1M 0.081(4) 0.054(7) 0.058(10) -0.007(8) -0.004(7) -0.002(4)
O1M1 0.071(5) 0.031(3) 0.080(5) 0.002(3) 0.031(4) 0.001(3)
O1M2 0.021(3) 0.026(3) 0.038(3) -0.015(2) -0.006(3) 0.001(2)
C1N 0.081(4) 0.054(7) 0.058(10) -0.007(8) -0.004(7) -0.002(4)

loop_
_atom_type_symbol
_atom_type_description
_atom_type_scat_dispersion_real
_atom_type_scat_dispersion_imag
_atom_type_scat_source
C C 0.0033 0.0016 'International Tables Vol C Tables 4.2.6.8 and 6.1.1.4'
H H 0.0000 0.0000 'International Tables Vol C Tables 4.2.6.8 and 6.1.1.4'
Co Co 0.3494 0.9721 'International Tables Vol C Tables 4.2.6.8 and 6.1.1.4'
N N 0.0061 0.0033 'International Tables Vol C Tables 4.2.6.8 and 6.1.1.4'
O O 0.0106 0.0060 'International Tables Vol C Tables 4.2.6.8 and 6.1.1.4'
Y Y -2.7962 3.5667 'International Tables Vol C Tables 4.2.6.8 and 6.1.1.4'

loop_
_geom_angle_atom_site_label_1
_geom_angle_atom_site_label_2
_geom_angle_atom_site_label_3
_geom_angle
_geom_angle_site_symmetry_1
_geom_angle_site_symmetry_3
O3 Y1 O2 71.04(6) . .
O3 Y1 O5 107.54(6) . 3_665
O2 Y1 O5 138.63(6) . 3_665
O3 Y1 O5 75.10(6) . .
O2 Y1 O5 76.41(6) . .
O5 Y1 O5 63.94(7) 3_665 .
O3 Y1 O7 141.74(6) . .
O2 Y1 O7 146.10(6) . .
O5 Y1 O7 54.70(6) 3_665 .
O5 Y1 O7 114.34(6) . .
O3 Y1 O1 133.92(6) . .
O2 Y1 O1 69.09(6) . .
O5 Y1 O1 88.26(6) 3_665 .
O5 Y1 O1 73.94(6) . .
O7 Y1 O1 82.76(6) . .
O3 Y1 O10 84.61(6) . .
O2 Y1 O10 90.70(6) . .
O5 Y1 O10 130.67(6) 3_665 .
O5 Y1 O10 158.58(6) . .
O7 Y1 O10 85.89(6) . .
O1 Y1 O10 117.70(6) . .
O3 Y1 O4 64.85(6) . .
O2 Y1 O4 130.53(6) . .
O5 Y1 O4 77.65(6) 3_665 .
O5 Y1 O4 111.19(6) . .
O7 Y1 O4 77.60(6) . .
O1 Y1 O4 160.06(6) . .
O10 Y1 O4 64.57(6) . .
O3 Y1 O9 124.90(6) . .
O2 Y1 O9 78.54(6) . .
O5 Y1 O9 125.24(6) 3_665 .
O5 Y1 O9 139.53(6) . .
O7 Y1 O9 73.35(6) . .
O1 Y1 O9 67.61(6) . .
O10 Y1 O9 50.49(6) . .
O4 Y1 O9 109.27(6) . .
O3 Y1 C40 128.74(7) . .
O2 Y1 C40 151.58(7) . .
O5 Y1 C40 27.49(6) 3_665 .
O5 Y1 C40 88.74(6) . .
O7 Y1 C40 27.27(6) . .
O1 Y1 C40 83.65(7) . .
O10 Y1 C40 109.68(7) . .
O4 Y1 C40 77.33(7) . .
O9 Y1 C40 98.91(7) . .
O3 Y1 N7 105.17(6) . .
O2 Y1 N7 84.03(6) . .
O5 Y1 N7 132.88(6) 3_665 .
O5 Y1 N7 159.26(6) . .
O7 Y1 N7 78.70(6) . .
O1 Y1 N7 92.79(6) . .
O10 Y1 N7 25.11(6) . .
O4 Y1 N7 86.76(6) . .
O9 Y1 N7 25.38(6) . .
C40 Y1 N7 105.89(7) . .
O3 Y1 Co2 35.50(5) . .
O2 Y1 Co2 36.97(4) . .
O5 Y1 Co2 123.17(4) 3_665 .
O5 Y1 Co2 64.71(4) . .
O7 Y1 Co2 176.92(4) . .
O1 Y1 Co2 99.60(4) . .
O10 Y1 Co2 94.70(5) . .
O4 Y1 Co2 99.91(4) . .
O9 Y1 Co2 109.34(5) . .
C40 Y1 Co2 150.66(5) . .
N7 Y1 Co2 103.08(5) . .
O6 Co2 O3 90.17(7) . .
O6 Co2 O2 93.72(7) . .
O3 Co2 O2 77.37(7) . .
O6 Co2 N1 96.18(8) . .
O3 Co2 N1 166.25(7) . .
O2 Co2 N1 90.04(7) . .
O6 Co2 N2 167.60(7) . .
O3 Co2 N2 95.76(8) . .
O2 Co2 N2 98.20(7) . .
N1 Co2 N2 80.44(8) . .
O6 Co2 N3 88.70(8) . .
O3 Co2 N3 90.18(8) . .
O2 Co2 N3 167.31(7) . .
N1 Co2 N3 102.10(8) . .
N2 Co2 N3 80.42(8) . .
O6 Co2 Y1 83.86(5) . .
O3 Co2 Y1 39.15(5) . .
O2 Co2 Y1 39.82(5) . .
N1 Co2 Y1 129.39(6) . .
N2 Co2 Y1 107.56(6) . .
N3 Co2 Y1 128.44(6) . .
C25 O3 Co2 129.82(15) . .
C25 O3 Y1 124.76(15) . .
Co2 O3 Y1 105.35(7) . .
C23 O4 C24 116.6(2) . .
C23 O4 Y1 116.91(15) . .
C24 O4 Y1 126.50(15) . .
C2 O1 C1 115.50(19) . .
C2 O1 Y1 114.66(14) . .
C1 O1 Y1 125.76(15) . .
C8 O2 Co2 118.28(14) . .
C8 O2 Y1 119.23(14) . .
Co2 O2 Y1 103.21(7) . .
N7 O9 Y1 93.98(13) . .
C40 O6 Co2 124.86(16) 3_665 .
O11 N7 O9 122.3(2) . .
O11 N7 O10 121.9(2) . .
O9 N7 O10 115.8(2) . .
O11 N7 Y1 177.02(18) . .
O9 N7 Y1 60.64(12) . .
O10 N7 Y1 55.17(11) . .
C40 O7 Y1 95.07(14) . .
N7 O10 Y1 99.72(14) . .
C40 O5 Y1 96.38(14) 3_665 3_665
C40 O5 Y1 137.99(15) 3_665 .
Y1 O5 Y1 116.06(7) 3_665 .
C14 N2 C13 108.2(2) . .
C14 N2 C12 111.95(19) . .
C13 N2 C12 109.8(2) . .
C14 N2 Co2 104.97(14) . .
C13 N2 Co2 111.45(14) . .
C12 N2 Co2 110.37(15) . .
C4 C6 C7 121.3(2) . .
C3 C2 O1 123.0(2) . .
C3 C2 C8 121.9(2) . .
O1 C2 C8 115.1(2) . .
O3 C25 C18 123.4(2) . .
O3 C25 C23 118.4(2) . .
C18 C25 C23 118.1(2) . .
C16 N3 C17 104.5(2) . .
C16 N3 C15 109.7(2) . .
C17 N3 C15 111.1(2) . .
C16 N3 Co2 113.59(17) . .
C17 N3 Co2 109.22(15) . .
C15 N3 Co2 108.68(15) . .
C19 C20 C22 118.1(2) . .
C19 C20 C21 123.0(2) . .
C22 C20 C21 118.9(2) . .
C10 N1 C11 108.74(19) . .
C10 N1 C9 107.9(2) . .
C11 N1 C9 108.22(19) . .
C10 N1 Co2 115.51(16) . .
C11 N1 Co2 105.40(15) . .
C9 N1 Co2 110.83(15) . .
C23 C22 C20 119.8(2) . .
O6 C40 O7 123.1(2) 3_665 .
O6 C40 O5 123.3(2) 3_665 3_665
O7 C40 O5 113.6(2) . 3_665
O6 C40 Y1 175.51(19) 3_665 .
O7 C40 Y1 57.66(12) . .
O5 C40 Y1 56.14(11) 3_665 .
C22 C23 O4 124.5(2) . .
C22 C23 C25 122.2(2) . .
O4 C23 C25 113.3(2) . .
N2 C14 C15 111.6(2) . .
C8 C7 C6 120.5(2) . .
C8 C7 C9 118.6(2) . .
C6 C7 C9 120.6(2) . .
C2 C3 C4 120.3(2) . .
O2 C8 C7 122.2(2) . .
O2 C8 C2 120.4(2) . .
C7 C8 C2 117.4(2) . .
C25 C18 C19 119.0(2) . .
C25 C18 C17 120.7(2) . .
C19 C18 C17 119.0(2) . .
N1 C9 C7 113.9(2) . .
C20 C19 C18 122.5(2) . .
N3 C17 C18 119.9(2) . .
C6 C4 C3 118.5(2) . .
C6 C4 C5 121.5(2) . .
C3 C4 C5 120.0(2) . .
N1 C11 C12 111.38(19) . .
N3 C15 C14 110.4(2) . .
N2 C12 C11 112.6(2) . .

loop_
_geom_bond_atom_site_label_1
_geom_bond_atom_site_label_2
_geom_bond_distance
_geom_bond_site_symmetry_2
Y1 O3 2.2833(17) .
Y1 O2 2.2939(17) .
Y1 O5 2.3530(17) 3_665
Y1 O5 2.3607(17) .
Y1 O7 2.3886(17) .
Y1 O1 2.4415(19) .
Y1 O10 2.4613(18) .
Y1 O4 2.5328(19) .
Y1 O9 2.5818(18) .
Y1 C40 2.816(2) .
Y1 N7 2.955(2) .
Y1 Co2 3.4873(7) .
Co2 O6 2.0708(17) .
Co2 O3 2.0998(18) .
Co2 O2 2.1542(17) .
Co2 N1 2.182(2) .
Co2 N2 2.199(2) .
Co2 N3 2.250(2) .
O3 C25 1.337(3) .
O4 C23 1.384(3) .
O4 C24 1.433(3) .
O1 C2 1.399(3) .
O1 C1 1.443(3) .
O2 C8 1.343(3) .
O9 N7 1.270(3) .
O6 C40 1.260(3) 3_665
N7 O11 1.223(3) .
N7 O10 1.272(3) .
O7 C40 1.295(3) .
O5 C40 1.308(3) 3_665
N2 C14 1.479(3) .
N2 C13 1.486(3) .
N2 C12 1.494(3) .
C6 C4 1.389(4) .
C6 C7 1.401(4) .
C2 C3 1.380(4) .
C2 C8 1.412(3) .
C25 C18 1.398(3) .
C25 C23 1.405(4) .
N3 C16 1.487(3) .
N3 C17 1.489(3) .
N3 C15 1.494(3) .
C20 C19 1.382(4) .
C20 C22 1.407(4) .
C20 C21 1.507(4) .
N1 C10 1.477(3) .
N1 C11 1.490(3) .
N1 C9 1.496(3) .
C22 C23 1.376(4) .
C14 C15 1.519(4) .
C7 C8 1.395(4) .
C7 C9 1.510(3) .
C3 C4 1.398(4) .
C18 C19 1.404(4) .
C18 C17 1.507(4) .
C4 C5 1.511(4) .
C11 C12 1.523(3) .
C1M O1M1 1.372(7) .
O1M2 C1N 1.352(7) .
